data_1532934
loop_
_publ_author_name
'Morozkin, A.V.'
'Seropegin, Yu.D.'

_publ_section_title
;
 Sm - Ru - Ge system at 1070 K
;
_journal_name_full 'Journal of Alloys Compd.'
_journal_page_first 168
_journal_page_last 172
_journal_volume 365
_journal_year 2004
_chemical_formula_sum 'Ge4.4 Ru0.8 Sm2'
_chemical_name_systematic 'Sm2 (Ru0.4 Ge0.6)2 Ge3.2'
_space_group_IT_number 59
_symmetry_space_group_name_Hall '-P 2ab 2a'
_symmetry_space_group_name_H-M 'P m m n :2'
_cell_angle_alpha 90
_cell_angle_beta 90
_cell_angle_gamma 90
_cell_formula_units_Z 2
_cell_length_a 4.061
_cell_length_b 4.178
_cell_length_c 16.223
_cell_volume 275.253
_citation_journal_id_ASTM JALCEU
_cod_data_source_file Morozkin_JALCEU_2004_1367.cif
_cod_data_source_block Ge4.4Ru0.8Sm2
_cod_original_cell_volume 275.2533
_cod_database_code 1532934

loop_
_symmetry_equiv_pos_as_xyz
x,y,z
-x+1/2,-y+1/2,z
x+1/2,-y,-z
-x,y+1/2,-z
-x,-y,-z
x-1/2,y-1/2,-z
-x-1/2,y,z
x,-y-1/2,z

loop_
_atom_site_label
_atom_site_type_symbol
_atom_site_fract_x
_atom_site_fract_y
_atom_site_fract_z
_atom_site_occupancy
_atom_site_U_iso_or_equiv
Ge4 Ge 0.25 0.25 0.494 1 0.0
Ge1 Ge 0.25 0.25 0.949 0.6 0.0
Ge2 Ge 0.25 0.75 0.293 0.6 0.0
Sm2 Sm 0.25 0.75 0.651 1 0.0
Ru2 Ru 0.25 0.75 0.293 0.4 0.0
Sm1 Sm 0.25 0.25 0.148 1 0.0
Ge5 Ge 0.25 0.75 0.008 1 0.0
Ge3 Ge 0.25 0.25 0.793 1 0.0
Ru1 Ru 0.25 0.25 0.949 0.4 0.0
Ge6 Ge 0.25 0.75 0.436 0.2 0.0
